data_7125336
loop_
_publ_author_name
'Mai, Shaoyu'
'Luo, Yixin'
'Huang, Xianyun'
'Shu, Zhenghao'
'Li, Bingnan'
'Lan, Yu'
'Song, Qiuling'

_publ_section_title
;
 Diversity-oriented synthesis of imidazo[2,1-a]isoquinolines.
;
_journal_issue 73
_journal_name_full 'Chemical communications (Cambridge, England)'
_journal_page_first 10240
_journal_page_last 10243
_journal_paper_doi 10.1039/c8cc05390a
_journal_volume 54
_journal_year 2018
_chemical_formula_moiety 'C21 H22 N2 O3'
_chemical_formula_sum 'C21 H22 N2 O3'
_chemical_formula_weight 350.42
_space_group_crystal_system monoclinic
_space_group_IT_number 15
_space_group_name_Hall '-I 2ya'
_space_group_name_H-M_alt 'I 1 2/a 1'
_symmetry_Int_Tables_number 15
_atom_sites_solution_primary iterative
_audit_block_doi 10.5517/ccdc.csd.cc1zr170
_audit_creation_date 2018-04-23
_audit_creation_method
;
Olex2 1.2
(compiled 2014.03.20 svn.r2914 for OlexSys, GUI svn.r4816)
;
_audit_update_record
;
2018-04-25 deposited with the CCDC.
2018-07-18 downloaded from the CCDC.
;
_cell_angle_alpha 90
_cell_angle_beta 93.892(5)
_cell_angle_gamma 90
_cell_formula_units_Z 8
_cell_length_a 13.1564(5)
_cell_length_b 14.1743(6)
_cell_length_c 20.5373(10)
_cell_measurement_reflns_used 2696
_cell_measurement_temperature 295.92(10)
_cell_measurement_theta_max 29.3140
_cell_measurement_theta_min 4.3950
_cell_volume 3821.0(3)
_computing_cell_refinement 'CrysAlisPro 1.171.38.41 (Rigaku OD, 2015)'
_computing_data_collection 'CrysAlisPro 1.171.38.41 (Rigaku OD, 2015)'
_computing_data_reduction 'CrysAlisPro 1.171.38.41 (Rigaku OD, 2015)'
_computing_molecular_graphics 'Olex2 (Dolomanov et al., 2009)'
_computing_publication_material 'Olex2 (Dolomanov et al., 2009)'
_computing_structure_refinement 'olex2.refine (Bourhis et al., 2013)'
_computing_structure_solution 'olex2.solve (Bourhis et al., 2013)'
_diffrn_ambient_environment air
_diffrn_ambient_temperature 295.92(10)
_diffrn_detector 'CCD plate'
_diffrn_detector_area_resol_mean 16.1213
_diffrn_detector_type Eos
_diffrn_measured_fraction_theta_full 0.9967
_diffrn_measured_fraction_theta_max 0.9967
_diffrn_measurement_device 'four-circle diffractometer'
_diffrn_measurement_device_type 'Xcalibur, Eos, Gemini'
_diffrn_measurement_method '\w scans'
_diffrn_orient_matrix_type 'CrysAlisPro convention (1999,Acta A55,543-557)'
_diffrn_orient_matrix_UB_11 0.0274183000
_diffrn_orient_matrix_UB_12 -0.0001583000
_diffrn_orient_matrix_UB_13 -0.0285660000
_diffrn_orient_matrix_UB_21 0.0465775000
_diffrn_orient_matrix_UB_22 0.0008039000
_diffrn_orient_matrix_UB_23 0.0195203000
_diffrn_orient_matrix_UB_31 0.0006937000
_diffrn_orient_matrix_UB_32 -0.0500420000
_diffrn_orient_matrix_UB_33 0.0004098000
_diffrn_radiation_monochromator graphite
_diffrn_radiation_probe x-ray
_diffrn_radiation_type 'Mo K\a'
_diffrn_radiation_wavelength 0.71073
_diffrn_reflns_av_R_equivalents 0.0245
_diffrn_reflns_av_unetI/netI 0.0357
_diffrn_reflns_limit_h_max 18
_diffrn_reflns_limit_h_min -17
_diffrn_reflns_limit_k_max 19
_diffrn_reflns_limit_k_min -17
_diffrn_reflns_limit_l_max 26
_diffrn_reflns_limit_l_min -23
_diffrn_reflns_number 10338
_diffrn_reflns_theta_full 24.9934
_diffrn_reflns_theta_max 24.99
_diffrn_reflns_theta_min 3.45
_diffrn_source 'fine-focus sealed X-ray tube'
_diffrn_source_type 'Enhance (Mo) X-ray Source'
_exptl_absorpt_coefficient_mu 0.082
_exptl_absorpt_correction_T_max 1.00000
_exptl_absorpt_correction_T_min 0.60606
_exptl_absorpt_correction_type multi-scan
_exptl_absorpt_process_details
;
CrysAlisPro 1.171.38.41 (Rigaku Oxford Diffraction, 2015)
Empirical absorption correction using spherical harmonics,
 implemented in SCALE3 ABSPACK scaling algorithm.
;
_exptl_crystal_density_diffrn 1.2182
_exptl_crystal_description block
_exptl_crystal_F_000 1488.7215
_refine_diff_density_max 0.2134
_refine_diff_density_min -0.2835
_refine_diff_density_rms 0.0682
_refine_ls_d_res_high 0.8411
_refine_ls_d_res_low 5.9131
_refine_ls_goodness_of_fit_ref 1.0675
_refine_ls_hydrogen_treatment constr
_refine_ls_matrix_type full
_refine_ls_number_constraints 36
_refine_ls_number_parameters 239
_refine_ls_number_reflns 3352
_refine_ls_number_restraints 0
_refine_ls_restrained_S_all 1.0675
_refine_ls_R_factor_all 0.0643
_refine_ls_R_factor_gt 0.0474
_refine_ls_shift/su_max 0.0000
_refine_ls_shift/su_mean 0.0000
_refine_ls_structure_factor_coef Fsqd
_refine_ls_weighting_details 'w=1/[\s^2^(Fo^2^)+(0.1P)^2^] where P=(Fo^2^+2Fc^2^)/3'
_refine_ls_weighting_scheme calc
_refine_ls_wR_factor_gt 0.1380
_refine_ls_wR_factor_ref 0.1528
_reflns_Friedel_coverage 0.0
_reflns_limit_h_max 15
_reflns_limit_h_min 0
_reflns_limit_k_max 16
_reflns_limit_k_min 0
_reflns_limit_l_max 24
_reflns_limit_l_min -24
_reflns_number_gt 2619
_reflns_number_total 3352
_reflns_threshold_expression I>=2u(I)
_cod_data_source_file c8cc05390a2.cif
_cod_data_source_block exp_5146
_cod_database_code 7125336
_reflns_odcompleteness_completeness 99.63
_reflns_odcompleteness_iscentric 1
_reflns_odcompleteness_theta 26.32
_olex2_refinement_description
;
1. Fixed Uiso
 At 1.2 times of:
  All C(H) groups
 At 1.5 times of:
  All C(H,H,H) groups, All O(H) groups
2.a Ternary CH refined with riding coordinates:
 C7(H7)
2.b Aromatic/amide H refined with riding coordinates:
 C14(H14), C20(H20), C16(H16), C8(H8), C15(H15), C21(H21), C22(H22), C18(H18)
2.c Idealised Me refined as rotating group:
 C19(H19a,H19b,H19c), C11(H11a,H11b,H11c), C1a(H1aa,H1ab,H1ac), C1b(H1ba,H1bb,
 H1bc)
2.d Idealised tetrahedral OH refined as rotating group:
 O1(H1)
;
_oxdiff_exptl_absorpt_empirical_details
;
Empirical correction (ABSPACK) includes:
- Absorption correction using spherical harmonics
- Frame scaling
;
_oxdiff_exptl_absorpt_empirical_full_max 1.493
_oxdiff_exptl_absorpt_empirical_full_min 0.619

loop_
_space_group_symop_id
_space_group_symop_operation_xyz
1 x,y,z
2 -x+1/2,y,-z
3 -x,-y,-z
4 x-1/2,-y,z
5 x+1/2,y+1/2,z+1/2
6 -x+1,y+1/2,-z+1/2
7 -x+1/2,-y+1/2,-z+1/2
8 x,-y+1/2,z+1/2

loop_
_atom_site_label
_atom_site_type_symbol
_atom_site_fract_x
_atom_site_fract_y
_atom_site_fract_z
_atom_site_U_iso_or_equiv
_atom_site_adp_type
_atom_site_occupancy
_atom_site_refinement_flags_posn
O1 O 0.53779(9) 0.72442(7) 0.28812(7) 0.0412(4) Uani 1.000000 .
N2 N 0.51178(10) 0.88081(9) 0.26039(6) 0.0312(3) Uani 1.000000 .
C4 C 0.59057(13) 0.89365(11) 0.21940(8) 0.0329(4) Uani 1.000000 .
C6 C 0.34778(13) 0.89963(11) 0.34147(8) 0.0343(4) Uani 1.000000 .
C7 C 0.40359(12) 0.80689(11) 0.33855(8) 0.0331(4) Uani 1.000000 .
C8 C 0.66221(13) 0.83349(12) 0.19536(9) 0.0405(5) Uani 1.000000 .
N9 N 0.51452(11) 1.03565(10) 0.23777(7) 0.0417(4) Uani 1.000000 .
C10 C 0.38265(13) 0.97825(11) 0.30890(8) 0.0353(4) Uani 1.000000 .
C12 C 0.46076(12) 0.79181(10) 0.27636(8) 0.0316(4) Uani 1.000000 .
C13 C 0.46917(12) 0.96787(11) 0.26904(8) 0.0333(4) Uani 1.000000 .
C14 C 0.66277(16) 1.02803(14) 0.16661(10) 0.0524(5) Uani 1.000000 .
C15 C 0.26504(14) 0.90945(14) 0.37904(10) 0.0473(5) Uani 1.000000 .
C16 C 0.73340(15) 0.87254(13) 0.15723(9) 0.0475(5) Uani 1.000000 .
C17 C 0.59086(13) 0.99041(12) 0.20615(9) 0.0378(4) Uani 1.000000 .
C18 C 0.33365(15) 1.06427(12) 0.31459(9) 0.0475(5) Uani 1.000000 .
C19 C 0.38733(14) 0.76452(13) 0.21958(9) 0.0453(5) Uani 1.000000 .
C20 C 0.73321(16) 0.96833(14) 0.14294(10) 0.0540(6) Uani 1.000000 .
C21 C 0.21727(15) 0.99576(14) 0.38465(10) 0.0547(6) Uani 1.000000 .
C22 C 0.25230(16) 1.07273(14) 0.35243(10) 0.0546(6) Uani 1.000000 .
O2 O 0.44190(10) 0.73394(9) 0.43916(6) 0.0498(4) Uani 1.000000 .
C3 C 0.47569(13) 0.79895(12) 0.39949(8) 0.0385(4) Uani 1.000000 .
O3 O 0.54926(11) 0.84701(12) 0.40993(7) 0.0667(5) Uani 1.000000 .
C5 C 0.4976(2) 0.71149(18) 0.50214(10) 0.0687(7) Uani 1.000000 .
C11 C 0.5051(3) 0.7987(2) 0.54463(12) 0.0930(9) Uani 1.000000 .
C1a C 0.4306(3) 0.6388(2) 0.53069(15) 0.1200(12) Uani 1.000000 .
C1b C 0.6002(3) 0.6705(3) 0.48876(16) 0.1371(17) Uani 1.000000 .
H14 H 0.66286(16) 1.09201(14) 0.15658(10) 0.0629(7) Uiso 1.000000 R
H20 H 0.78200(16) 0.99240(14) 0.11673(10) 0.0648(7) Uiso 1.000000 R
H16 H 0.78267(15) 0.83394(13) 0.14069(9) 0.0569(6) Uiso 1.000000 R
H8 H 0.66218(13) 0.76927(12) 0.20463(9) 0.0486(5) Uiso 1.000000 R
H15 H 0.24117(14) 0.85728(14) 0.40084(10) 0.0568(6) Uiso 1.000000 R
H21 H 0.16177(15) 1.00156(14) 0.41010(10) 0.0656(7) Uiso 1.000000 R
H22 H 0.22067(16) 1.13095(14) 0.35630(10) 0.0656(7) Uiso 1.000000 R
H18 H 0.35626(15) 1.11670(12) 0.29249(9) 0.0570(6) Uiso 1.000000 R
H1 H 0.5157(5) 0.6720(2) 0.2779(9) 0.0618(5) Uiso 1.000000 GR
H7 H 0.35300(12) 0.75637(11) 0.34038(8) 0.0398(5) Uiso 1.000000 R
H19a H 0.4232(2) 0.7610(8) 0.18048(14) 0.0680(7) Uiso 1.000000 GR
H19b H 0.3578(7) 0.7042(4) 0.2281(3) 0.0680(7) Uiso 1.000000 GR
H19c H 0.3344(5) 0.8111(4) 0.2142(4) 0.0680(7) Uiso 1.000000 GR
H11a H 0.5479(13) 0.8445(6) 0.5255(5) 0.1395(14) Uiso 1.000000 GR
H11b H 0.4384(3) 0.8249(9) 0.5480(8) 0.1395(14) Uiso 1.000000 GR
H11c H 0.5338(15) 0.7822(3) 0.5873(3) 0.1395(14) Uiso 1.000000 GR
H1aa H 0.3655(8) 0.6662(6) 0.5376(13) 0.1800(19) Uiso 1.000000 GR
H1ab H 0.4217(17) 0.5865(9) 0.5011(6) 0.1800(19) Uiso 1.000000 GR
H1ac H 0.4619(11) 0.6172(15) 0.5716(7) 0.1800(19) Uiso 1.000000 GR
H1ba H 0.5918(4) 0.6250(16) 0.4542(11) 0.206(2) Uiso 1.000000 GR
H1bb H 0.6445(8) 0.7201(4) 0.4761(15) 0.206(2) Uiso 1.000000 GR
H1bc H 0.6295(11) 0.640(2) 0.5275(5) 0.206(2) Uiso 1.000000 GR

loop_
_atom_site_aniso_label
_atom_site_aniso_U_11
_atom_site_aniso_U_22
_atom_site_aniso_U_33
_atom_site_aniso_U_12
_atom_site_aniso_U_13
_atom_site_aniso_U_23
O1 0.0380(7) 0.0237(6) 0.0624(9) 0.0037(5) 0.0067(6) 0.0017(6)
N2 0.0335(7) 0.0230(7) 0.0379(8) 0.0003(5) 0.0082(6) 0.0015(6)
C4 0.0353(9) 0.0283(9) 0.0358(9) -0.0012(7) 0.0065(7) -0.0010(7)
C6 0.0355(9) 0.0308(9) 0.0368(9) -0.0001(7) 0.0043(7) -0.0016(7)
C7 0.0318(9) 0.0252(9) 0.0431(10) -0.0029(7) 0.0077(7) 0.0021(7)
C8 0.0432(10) 0.0313(10) 0.0478(11) 0.0042(8) 0.0093(8) -0.0024(8)
N9 0.0446(9) 0.0267(8) 0.0558(10) 0.0009(6) 0.0182(7) 0.0040(7)
C10 0.0357(9) 0.0306(9) 0.0400(10) 0.0023(7) 0.0052(8) -0.0014(7)
C12 0.0319(8) 0.0214(8) 0.0417(10) 0.0008(6) 0.0046(7) 0.0002(7)
C13 0.0357(9) 0.0241(9) 0.0406(10) 0.0019(7) 0.0065(7) -0.0010(7)
C14 0.0601(13) 0.0336(10) 0.0663(13) -0.0040(9) 0.0252(11) 0.0058(9)
C15 0.0439(11) 0.0433(11) 0.0567(12) 0.0014(8) 0.0178(9) 0.0047(9)
C16 0.0452(11) 0.0441(11) 0.0550(12) 0.0028(9) 0.0182(9) -0.0040(9)
C17 0.0415(10) 0.0273(9) 0.0460(11) 0.0000(7) 0.0128(8) -0.0005(7)
C18 0.0516(12) 0.0313(10) 0.0615(13) 0.0062(8) 0.0176(10) 0.0035(9)
C19 0.0425(10) 0.0465(11) 0.0470(11) -0.0070(8) 0.0043(8) -0.0056(9)
C20 0.0548(12) 0.0479(12) 0.0629(14) -0.0059(9) 0.0301(10) 0.0006(10)
C21 0.0488(12) 0.0526(13) 0.0655(14) 0.0089(9) 0.0251(10) -0.0022(10)
C22 0.0536(12) 0.0415(12) 0.0711(15) 0.0130(9) 0.0199(11) -0.0028(10)
O2 0.0591(9) 0.0475(8) 0.0436(8) -0.0013(6) 0.0083(7) 0.0149(6)
C3 0.0372(10) 0.0408(10) 0.0387(10) 0.0008(8) 0.0101(8) 0.0032(8)
O3 0.0545(9) 0.0954(12) 0.0492(9) -0.0329(8) -0.0041(7) 0.0116(8)
C5 0.0830(17) 0.0858(17) 0.0380(12) 0.0174(13) 0.0077(11) 0.0187(12)
C11 0.109(2) 0.125(2) 0.0459(14) -0.0160(19) 0.0099(15) -0.0043(15)
C1a 0.179(3) 0.110(2) 0.0711(19) -0.021(2) 0.016(2) 0.0510(18)
C1b 0.123(3) 0.204(4) 0.084(2) 0.102(3) 0.010(2) 0.046(2)

loop_
_atom_type_symbol
_atom_type_scat_dispersion_real
_atom_type_scat_dispersion_imag
_atom_type_scat_Cromer_Mann_a1
_atom_type_scat_Cromer_Mann_a2
_atom_type_scat_Cromer_Mann_a3
_atom_type_scat_Cromer_Mann_a4
_atom_type_scat_Cromer_Mann_b1
_atom_type_scat_Cromer_Mann_b2
_atom_type_scat_Cromer_Mann_b3
_atom_type_scat_Cromer_Mann_b4
_atom_type_scat_Cromer_Mann_c
_atom_type_scat_source
_atom_type_scat_dispersion_source
H 0.00000 0.00000 0.49300 0.32291 0.14019 0.04081 10.51090 26.12570 3.14236 57.79970 0.0030380000826 'International Tables Volume C Table 6.1.1.4 (pp. 500-502)' 'Henke, Gullikson and Davis, At. Data and Nucl. Data Tables, 1993, 54, 2'
C 0.00347 0.00161 2.31000 1.02000 1.58860 0.86500 20.84390 10.20750 0.56870 51.65120 0.215599998832 'International Tables Volume C Table 6.1.1.4 (pp. 500-502)' 'Henke, Gullikson and Davis, At. Data and Nucl. Data Tables, 1993, 54, 2'
O 0.01158 0.00611 3.04850 2.28680 1.54630 0.86700 13.27710 5.70110 0.32390 32.90890 0.250800013542 'International Tables Volume C Table 6.1.1.4 (pp. 500-502)' 'Henke, Gullikson and Davis, At. Data and Nucl. Data Tables, 1993, 54, 2'
N 0.00653 0.00323 12.21260 3.13220 2.01250 1.16630 0.00570 9.89330 28.99750 0.58260 -11.5290002823 'International Tables Volume C Table 6.1.1.4 (pp. 500-502)' 'Henke, Gullikson and Davis, At. Data and Nucl. Data Tables, 1993, 54, 2'

loop_
_geom_angle_atom_site_label_1
_geom_angle_atom_site_label_2
_geom_angle_atom_site_label_3
_geom_angle
C12 N2 C4 127.95(13)
C13 N2 C4 106.77(13)
C13 N2 C12 122.95(13)
C8 C4 N2 133.44(15)
C17 C4 N2 104.96(13)
C17 C4 C8 121.53(15)
C10 C6 C7 120.05(15)
C15 C6 C7 120.88(15)
C15 C6 C10 118.98(16)
C12 C7 C6 114.84(13)
C3 C7 C6 108.03(13)
C3 C7 C12 111.06(13)
C16 C8 C4 117.41(16)
C17 N9 C13 104.85(13)
C13 C10 C6 119.03(15)
C18 C10 C6 119.49(16)
C18 C10 C13 121.47(15)
N2 C12 O1 106.64(12)
C7 C12 O1 109.85(13)
C7 C12 N2 108.70(12)
C19 C12 O1 112.02(13)
C19 C12 N2 108.87(13)
C19 C12 C7 110.63(14)
N9 C13 N2 112.92(14)
C10 C13 N2 120.41(14)
C10 C13 N9 126.67(14)
C20 C14 C17 118.24(18)
C21 C15 C6 120.96(18)
C20 C16 C8 121.43(17)
N9 C17 C4 110.50(14)
C14 C17 C4 119.97(16)
C14 C17 N9 129.53(16)
C22 C18 C10 120.65(17)
C16 C20 C14 121.39(17)
C22 C21 C15 119.58(18)
C21 C22 C18 120.34(18)
C5 O2 C3 121.37(16)
O2 C3 C7 109.88(14)
O3 C3 C7 124.00(16)
O3 C3 O2 126.07(17)
C11 C5 O2 109.8(2)
C1a C5 O2 102.8(2)
C1a C5 C11 110.7(2)
C1b C5 O2 108.63(19)
C1b C5 C11 113.2(3)
C1b C5 C1a 111.2(3)

loop_
_geom_bond_atom_site_label_1
_geom_bond_atom_site_label_2
_geom_bond_distance
O1 C12 1.4016(19)
N2 C4 1.391(2)
N2 C12 1.476(2)
N2 C13 1.372(2)
C4 C8 1.386(2)
C4 C17 1.398(2)
C6 C7 1.509(2)
C6 C10 1.393(2)
C6 C15 1.383(2)
C7 C12 1.541(2)
C7 C3 1.522(2)
C8 C16 1.377(2)
N9 C13 1.320(2)
N9 C17 1.389(2)
C10 C13 1.454(2)
C10 C18 1.388(2)
C12 C19 1.513(2)
C14 C17 1.394(2)
C14 C20 1.368(3)
C15 C21 1.384(3)
C16 C20 1.389(3)
C18 C22 1.370(2)
C21 C22 1.372(3)
O2 C3 1.327(2)
O2 C5 1.477(2)
C3 O3 1.191(2)
C5 C11 1.513(4)
C5 C1a 1.501(4)
C5 C1b 1.512(4)
